data_2106527
loop_
_publ_author_name
'Jeitschko, W.'
'Donohue, P.C.'

_publ_section_title
;
 Y2 Hf S5 with ordered U3 Se5 type structure and related compounds
;
_journal_name_full 'Acta Crystallographica B (24,1968-38,1982)'
_journal_page_first 1890
_journal_page_last 1895
_journal_volume 31
_journal_year 1975
_chemical_formula_sum 'Hf S5 Y2'
_chemical_name_systematic 'Y2 Hf S5'
_space_group_IT_number 62
_symmetry_space_group_name_Hall '-P 2ac 2n'
_symmetry_space_group_name_H-M 'P n m a'
_cell_angle_alpha 90
_cell_angle_beta 90
_cell_angle_gamma 90
_cell_formula_units_Z 4
_cell_length_a 11.4585
_cell_length_b 7.7215
_cell_length_c 7.2207
_cell_volume 638.864
_citation_journal_id_ASTM ACBCAR
_cod_data_source_file Jeitschko_ACBCAR_1975_1942.cif
_cod_data_source_block Hf1S5Y2
_cod_original_cell_volume 638.8644
_cod_original_formula_sum 'Hf1 S5 Y2'
_cod_database_code 2106527

loop_
_symmetry_equiv_pos_as_xyz
x,y,z
-x+1/2,-y,z+1/2
x+1/2,-y+1/2,-z+1/2
-x,y+1/2,-z
-x,-y,-z
x-1/2,y,-z-1/2
-x-1/2,y-1/2,z-1/2
x,-y-1/2,z

loop_
_atom_site_label
_atom_site_type_symbol
_atom_site_fract_x
_atom_site_fract_y
_atom_site_fract_z
_atom_site_occupancy
_atom_site_U_iso_or_equiv
S1 S-2 0.4081 0.0367 0.163 1 0.0
S4 S-2 0.2921 0.25 0.8125 1 0.0
Y1 Y+3 0.1778 0.9974 0.0251 1 0.0
S2 S-2 0.1822 0.25 0.3331 1 0.0
S3 S-2 0.5032 0.25 0.5522 1 0.0
Hf1 Hf+4 0.006 0.25 0.5742 1 0.0
